data_7102012
loop_
_publ_author_name
'Li, Yongjun'
'Huffman, John C'
'Flood, Amar H'

_publ_section_title
;
 Can terdentate 2,6-bis(1,2,3-triazol-4-yl)pyridines form stable
 coordination compounds?
;
_journal_issue 26
_journal_name_full 'Chemical communications (Cambridge, England)'
_journal_page_first 2692
_journal_page_last 2694
_journal_paper_doi 10.1039/b703301j
_journal_year 2007
_chemical_formula_moiety 'C30 H38 Fe N14 O4, 2(F6 P), H2 O'
_chemical_formula_sum 'C30 H40 F12 Fe N14 O5 P2'
_chemical_formula_weight 1022.55
_chemical_name_systematic
;
?
;
_space_group_IT_number 15
_symmetry_cell_setting monoclinic
_symmetry_space_group_name_Hall '-C 2yc'
_symmetry_space_group_name_H-M 'C 1 2/c 1'
_atom_sites_solution_hydrogens geom
_atom_sites_solution_primary direct
_atom_sites_solution_secondary difmap
_audit_creation_method SHELXL-97
_cell_angle_alpha 90.00
_cell_angle_beta 104.726(5)
_cell_angle_gamma 90.00
_cell_formula_units_Z 4
_cell_length_a 11.156(3)
_cell_length_b 26.836(6)
_cell_length_c 14.153(3)
_cell_measurement_reflns_used 872
_cell_measurement_temperature 173(2)
_cell_measurement_theta_max 27.46
_cell_measurement_theta_min 3.04
_cell_volume 4097.9(16)
_computing_cell_refinement 'SAINT (Bruker, 1999)'
_computing_data_collection 'SMART (Bruker, 1999)'
_computing_data_reduction 'SAINT (Bruker, 1999), XTEL (local package)'
_computing_molecular_graphics 'Reciprocal Net (http://recipnet.org)'
_computing_structure_refinement 'SHELXL-97 (Sheldrick, 1997)'
_computing_structure_solution 'SHELXS-97 (Sheldrick, 1990)'
_diffrn_ambient_temperature 173(2)
_diffrn_detector 'CCD area detector'
_diffrn_detector_area_resol_mean 44.52
_diffrn_detector_type 'Bruker SMART 6000'
_diffrn_measured_fraction_theta_full 0.997
_diffrn_measured_fraction_theta_max 0.997
_diffrn_measurement_details ' 0.30 degree frames measured for 15.16 seconds each'
_diffrn_measurement_device 'three-circle goniometer with fixed chi'
_diffrn_measurement_device_type 'Bruker Platform goniometer'
_diffrn_measurement_method '\w scans'
_diffrn_radiation_monochromator graphite
_diffrn_radiation_source 'fine-focus sealed tube'
_diffrn_radiation_type MoK\a
_diffrn_radiation_wavelength 0.71073
_diffrn_reflns_av_R_equivalents 0.0940
_diffrn_reflns_av_sigmaI/netI 0.0900
_diffrn_reflns_limit_h_max 14
_diffrn_reflns_limit_h_min -14
_diffrn_reflns_limit_k_max 34
_diffrn_reflns_limit_k_min -34
_diffrn_reflns_limit_l_max 18
_diffrn_reflns_limit_l_min -14
_diffrn_reflns_number 16775
_diffrn_reflns_theta_full 27.52
_diffrn_reflns_theta_max 27.52
_diffrn_reflns_theta_min 2.03
_diffrn_standards_decay_% 0.0
_exptl_absorpt_coefficient_mu 0.556
_exptl_absorpt_correction_type none
_exptl_crystal_colour orange
_exptl_crystal_density_diffrn 1.65
_exptl_crystal_density_method 'not measured'
_exptl_crystal_description needle
_exptl_crystal_F_000 2048
_exptl_crystal_size_max 0.32
_exptl_crystal_size_mid 0.10
_exptl_crystal_size_min 0.06
_refine_diff_density_max 0.704
_refine_diff_density_min -0.947
_refine_diff_density_rms 0.076
_refine_ls_extinction_method none
_refine_ls_goodness_of_fit_ref 0.882
_refine_ls_hydrogen_treatment mixed
_refine_ls_matrix_type full
_refine_ls_number_parameters 383
_refine_ls_number_reflns 4723
_refine_ls_number_restraints 0
_refine_ls_restrained_S_all 0.882
_refine_ls_R_factor_all 0.0813
_refine_ls_R_factor_gt 0.0418
_refine_ls_shift/su_max 0.001
_refine_ls_shift/su_mean 0.000
_refine_ls_structure_factor_coef Fsqd
_refine_ls_weighting_details 'calc w=1/[\s^2^(Fo^2^)+(0.0440P)^2^+0.0000P] where P=(Fo^2^+2Fc^2^)/3'
_refine_ls_weighting_scheme calc
_refine_ls_wR_factor_gt 0.0887
_refine_ls_wR_factor_ref 0.1016
_reflns_number_gt 2881
_reflns_number_total 4723
_reflns_threshold_expression >2sigma(I)
_cod_data_source_file b703301j.txt
_cod_data_source_block 06168
_cod_depositor_comments
;
The following automatic conversions were performed:
'_symmetry_cell_setting' value 'Monoclinic' changed to 'monoclinic'
according to '/home/saulius/struct/CIF-dictionaries/cif_core.dic'
dictionary named 'cif_core.dic' version 2.4.1 from 2010-06-29.

Automatic conversion script
Id: cif_fix_enum 1527 2010-12-29 10:47:43Z saulius 
;
_cod_original_sg_symbol_H-M 'C2/c '
_cod_database_code 7102012

loop_
_symmetry_equiv_pos_as_xyz
'x, y, z'
'-x, y, -z+1/2'
'x+1/2, y+1/2, z'
'-x+1/2, y+1/2, -z+1/2'
'-x, -y, -z'
'x, -y, z-1/2'
'-x+1/2, -y+1/2, -z'
'x+1/2, -y+1/2, z-1/2'

loop_
_atom_site_label
_atom_site_type_symbol
_atom_site_fract_x
_atom_site_fract_y
_atom_site_fract_z
_atom_site_U_iso_or_equiv
_atom_site_adp_type
_atom_site_occupancy
_atom_site_symmetry_multiplicity
_atom_site_calc_flag
_atom_site_refinement_flags
Fe1 Fe 0.5000 0.68705(2) 0.7500 0.01822(14) Uani 1 2 d S
O1S O 0.4724(5) 1.0070(2) 0.9553(4) 0.0681(17) Uani 0.50 1 d P
N2 N 0.61640(19) 0.63585(8) 0.73509(14) 0.0191(5) Uani 1 1 d .
N3 N 0.62877(19) 0.60704(8) 0.66334(15) 0.0218(5) Uani 1 1 d .
N4 N 0.7247(2) 0.57642(8) 0.70215(15) 0.0224(5) Uani 1 1 d .
C5 C 0.7738(3) 0.58598(10) 0.79796(18) 0.0224(6) Uani 1 1 d .
C6 C 0.7047(2) 0.62400(10) 0.81968(17) 0.0198(6) Uani 1 1 d .
C7 C 0.6991(2) 0.65380(9) 0.90385(18) 0.0200(5) Uani 1 1 d .
N8 N 0.60260(18) 0.68612(8) 0.88146(14) 0.0181(4) Uani 1 1 d .
C9 C 0.5770(2) 0.71599(9) 0.95020(17) 0.0203(6) Uani 1 1 d .
C10 C 0.4677(2) 0.74635(9) 0.90762(17) 0.0201(6) Uani 1 1 d .
C11 C 0.3979(3) 0.78211(10) 0.93631(19) 0.0246(6) Uani 1 1 d .
N12 N 0.3076(2) 0.79296(8) 0.85499(15) 0.0220(5) Uani 1 1 d .
N13 N 0.31884(19) 0.76591(8) 0.77833(15) 0.0212(5) Uani 1 1 d .
N14 N 0.41691(19) 0.73724(8) 0.80966(14) 0.0187(5) Uani 1 1 d .
C15 C 0.7760(2) 0.65224(10) 0.99803(18) 0.0220(6) Uani 1 1 d .
C16 C 0.7503(2) 0.68315(10) 1.06868(18) 0.0230(6) Uani 1 1 d .
C17 C 0.6495(3) 0.71529(10) 1.04640(18) 0.0230(6) Uani 1 1 d .
C18 C 0.7680(3) 0.54147(11) 0.6393(2) 0.0271(6) Uani 1 1 d .
C19 C 0.6644(3) 0.50890(13) 0.5804(2) 0.0363(8) Uani 1 1 d .
C20 C 0.7080(3) 0.47838(13) 0.5052(2) 0.0383(8) Uani 1 1 d .
O21 O 0.7528(3) 0.50892(10) 0.43893(17) 0.0644(8) Uani 1 1 d .
H21 H 0.6981 0.5297 0.4129 0.15(3) Uiso 1 1 calc R
C22 C 0.2076(3) 0.83040(12) 0.8368(2) 0.0292(7) Uani 1 1 d .
C23 C 0.1757(3) 0.84866(13) 0.9274(2) 0.0323(7) Uani 1 1 d .
C24 C 0.0599(3) 0.88169(12) 0.9006(2) 0.0328(7) Uani 1 1 d .
O25 O 0.0763(2) 0.92318(8) 0.84361(17) 0.0394(6) Uani 1 1 d .
H25 H 0.0067 0.9341 0.8130 0.23(8) Uiso 1 1 calc R
P26 P 0.0000 0.68390(4) 0.7500 0.0277(2) Uani 1 2 d S
F27 F 0.0000 0.62448(9) 0.7500 0.0370(6) Uani 1 2 d S
F28 F 0.0000 0.74344(10) 0.7500 0.0609(9) Uani 1 2 d S
F29 F 0.13727(15) 0.68356(7) 0.81989(13) 0.0449(5) Uani 1 1 d .
F30 F -0.05594(16) 0.68432(7) 0.84364(12) 0.0429(5) Uani 1 1 d .
P31 P 0.5000 0.91143(4) 0.7500 0.0338(3) Uani 1 2 d S
F32 F 0.5000 0.85155(13) 0.7500 0.060(2) Uani 0.848(14) 2 d SP
F33 F 0.5000 0.97016(11) 0.7500 0.085(3) Uani 1 2 d SP
F34 F 0.64763(15) 0.91187(7) 0.79142(13) 0.0418(5) Uani 1 1 d .
F35 F 0.4839(2) 0.90939(15) 0.85884(16) 0.0671(15) Uani 0.847(9) 1 d P
F36 F 0.4909(18) 0.8698(10) 0.8137(18) 0.035(9) Uiso 0.088(9) 1 d P
F37 F 0.492(2) 0.9519(12) 0.836(2) 0.097(11) Uiso 0.150(11) 1 d P
H36 H 0.841(2) 0.5656(10) 0.8361(19) 0.021(7) Uiso 1 1 d .
H37 H 0.401(2) 0.7987(10) 0.992(2) 0.020(7) Uiso 1 1 d .
H38 H 0.842(2) 0.6315(9) 1.0093(18) 0.013(7) Uiso 1 1 d .
H39 H 0.798(3) 0.6818(10) 1.135(2) 0.031(8) Uiso 1 1 d .
H40 H 0.633(2) 0.7360(9) 1.0918(18) 0.008(6) Uiso 1 1 d .
H41 H 0.839(3) 0.5188(11) 0.682(2) 0.040(9) Uiso 1 1 d .
H42 H 0.803(3) 0.5605(11) 0.599(2) 0.029(8) Uiso 1 1 d .
H43 H 0.595(3) 0.5295(12) 0.547(2) 0.035(9) Uiso 1 1 d .
H44 H 0.635(3) 0.4873(12) 0.618(2) 0.041(10) Uiso 1 1 d .
H45 H 0.644(3) 0.4562(13) 0.475(3) 0.055(11) Uiso 1 1 d .
H46 H 0.783(3) 0.4585(11) 0.536(2) 0.038(9) Uiso 1 1 d .
H48 H 0.236(3) 0.8573(13) 0.807(3) 0.047(10) Uiso 1 1 d .
H49 H 0.137(3) 0.8108(11) 0.792(2) 0.040(9) Uiso 1 1 d .
H50 H 0.246(3) 0.8676(14) 0.970(3) 0.061(11) Uiso 1 1 d .
H51 H 0.153(3) 0.8187(13) 0.965(3) 0.057(11) Uiso 1 1 d .
H52 H -0.009(3) 0.8618(12) 0.863(3) 0.053(10) Uiso 1 1 d .
H53 H 0.039(3) 0.8922(12) 0.963(3) 0.047(10) Uiso 1 1 d .

loop_
_atom_site_aniso_label
_atom_site_aniso_U_11
_atom_site_aniso_U_22
_atom_site_aniso_U_33
_atom_site_aniso_U_23
_atom_site_aniso_U_13
_atom_site_aniso_U_12
Fe1 0.0246(3) 0.0178(3) 0.0073(2) 0.000 -0.00493(19) 0.000
O1S 0.044(3) 0.090(4) 0.065(4) -0.014(3) 0.005(3) 0.015(3)
N2 0.0254(11) 0.0174(11) 0.0098(10) 0.0015(8) -0.0041(8) -0.0023(9)
N3 0.0275(12) 0.0199(12) 0.0143(11) -0.0009(9) -0.0017(9) 0.0014(9)
N4 0.0271(12) 0.0228(13) 0.0128(11) -0.0005(9) -0.0032(9) 0.0036(9)
C5 0.0279(14) 0.0229(14) 0.0118(12) 0.0011(11) -0.0039(10) 0.0012(12)
C6 0.0245(13) 0.0198(14) 0.0096(12) 0.0039(10) -0.0061(10) -0.0016(10)
C7 0.0260(13) 0.0193(13) 0.0113(12) 0.0009(10) -0.0015(10) -0.0018(11)
N8 0.0249(11) 0.0169(10) 0.0087(9) 0.0008(8) -0.0024(8) -0.0036(9)
C9 0.0262(14) 0.0179(13) 0.0128(12) 0.0009(10) -0.0022(10) -0.0032(10)
C10 0.0285(14) 0.0187(14) 0.0087(12) 0.0002(10) -0.0032(10) -0.0033(11)
C11 0.0343(16) 0.0225(15) 0.0117(13) -0.0003(11) -0.0042(11) -0.0015(12)
N12 0.0287(12) 0.0198(12) 0.0123(10) -0.0004(9) -0.0043(9) 0.0015(9)
N13 0.0271(12) 0.0200(12) 0.0122(10) 0.0005(9) -0.0028(9) 0.0008(9)
N14 0.0259(11) 0.0166(11) 0.0093(10) 0.0014(8) -0.0034(8) -0.0015(9)
C15 0.0260(14) 0.0210(14) 0.0131(13) 0.0034(10) -0.0055(10) 0.0015(11)
C16 0.0313(14) 0.0222(14) 0.0097(12) 0.0007(10) -0.0057(10) -0.0029(11)
C17 0.0331(15) 0.0212(15) 0.0107(12) -0.0017(10) -0.0019(11) -0.0036(11)
C18 0.0323(16) 0.0261(16) 0.0190(14) -0.0024(12) -0.0005(12) 0.0045(13)
C19 0.0376(18) 0.0312(19) 0.0334(18) -0.0115(14) -0.0032(15) 0.0046(15)
C20 0.047(2) 0.0302(18) 0.0295(17) -0.0105(14) -0.0063(14) 0.0069(15)
O21 0.135(3) 0.0352(15) 0.0211(12) -0.0006(10) 0.0165(15) 0.0184(16)
C22 0.0364(17) 0.0264(16) 0.0194(14) -0.0001(12) -0.0029(12) 0.0078(13)
C23 0.0407(18) 0.0351(18) 0.0178(14) 0.0017(13) 0.0012(13) 0.0104(14)
C24 0.0380(17) 0.0349(18) 0.0220(15) -0.0009(13) 0.0012(13) 0.0078(14)
O25 0.0455(13) 0.0274(12) 0.0434(13) 0.0068(10) 0.0078(11) 0.0096(9)
P26 0.0290(5) 0.0286(6) 0.0231(5) 0.000 0.0021(4) 0.000
F27 0.0407(14) 0.0282(14) 0.0438(15) 0.000 0.0135(11) 0.000
F28 0.0578(18) 0.0288(16) 0.103(3) 0.000 0.0338(17) 0.000
F29 0.0303(9) 0.0618(13) 0.0359(10) -0.0021(9) -0.0041(8) -0.0080(9)
F30 0.0443(10) 0.0555(12) 0.0298(10) -0.0155(9) 0.0112(8) -0.0108(9)
P31 0.0359(6) 0.0301(6) 0.0245(6) 0.000 -0.0121(5) 0.000
F32 0.050(2) 0.031(2) 0.084(4) 0.000 -0.0103(19) 0.000
F33 0.058(2) 0.033(2) 0.130(5) 0.000 -0.038(2) 0.000
F34 0.0355(10) 0.0411(11) 0.0357(10) -0.0026(8) -0.0153(8) 0.0005(8)
F35 0.0529(16) 0.114(4) 0.0243(13) 0.0044(14) -0.0084(10) 0.0174(15)

loop_
_atom_type_symbol
_atom_type_description
_atom_type_scat_dispersion_real
_atom_type_scat_dispersion_imag
_atom_type_scat_source
C C 0.0033 0.0016 'International Tables Vol C Tables 4.2.6.8 and 6.1.1.4'
H H 0.0000 0.0000 'International Tables Vol C Tables 4.2.6.8 and 6.1.1.4'
N N 0.0061 0.0033 'International Tables Vol C Tables 4.2.6.8 and 6.1.1.4'
O O 0.0106 0.0060 'International Tables Vol C Tables 4.2.6.8 and 6.1.1.4'
F F 0.0171 0.0103 'International Tables Vol C Tables 4.2.6.8 and 6.1.1.4'
P P 0.1023 0.0942 'International Tables Vol C Tables 4.2.6.8 and 6.1.1.4'
Fe Fe 0.3463 0.8444 'International Tables Vol C Tables 4.2.6.8 and 6.1.1.4'

loop_
_geom_angle_atom_site_label_1
_geom_angle_atom_site_label_2
_geom_angle_atom_site_label_3
_geom_angle
_geom_angle_site_symmetry_1
_geom_angle_site_symmetry_3
N8 Fe1 N8 178.51(13) . 2_656
N8 Fe1 N2 97.82(9) . 2_656
N8 Fe1 N2 81.12(9) 2_656 2_656
N8 Fe1 N2 81.11(9) . .
N8 Fe1 N2 97.82(9) 2_656 .
N2 Fe1 N2 89.73(13) 2_656 .
N8 Fe1 N14 79.68(9) . .
N8 Fe1 N14 101.37(8) 2_656 .
N2 Fe1 N14 92.14(9) 2_656 .
N2 Fe1 N14 160.78(8) . .
N8 Fe1 N14 101.37(8) . 2_656
N8 Fe1 N14 79.68(9) 2_656 2_656
N2 Fe1 N14 160.78(8) 2_656 2_656
N2 Fe1 N14 92.14(9) . 2_656
N14 Fe1 N14 92.35(13) . 2_656
N3 N2 C6 110.1(2) . .
N3 N2 Fe1 135.03(16) . .
C6 N2 Fe1 114.78(17) . .
N2 N3 N4 105.81(19) . .
N3 N4 C5 111.7(2) . .
N3 N4 C18 119.7(2) . .
C5 N4 C18 128.5(2) . .
N4 C5 C6 105.1(2) . .
N4 C5 H36 120.5(16) . .
C6 C5 H36 134.3(16) . .
C5 C6 N2 107.3(2) . .
C5 C6 C7 138.2(2) . .
N2 C6 C7 114.5(2) . .
N8 C7 C15 120.2(2) . .
N8 C7 C6 111.0(2) . .
C15 C7 C6 128.8(2) . .
C9 N8 C7 120.9(2) . .
C9 N8 Fe1 120.57(17) . .
C7 N8 Fe1 118.49(17) . .
N8 C9 C17 121.3(2) . .
N8 C9 C10 110.0(2) . .
C17 C9 C10 128.7(3) . .
C11 C10 N14 107.7(2) . .
C11 C10 C9 138.6(2) . .
N14 C10 C9 113.7(2) . .
N12 C11 C10 104.8(2) . .
N12 C11 H37 119.5(17) . .
C10 C11 H37 135.7(17) . .
N13 N12 C11 111.7(2) . .
N13 N12 C22 116.80(19) . .
C11 N12 C22 131.4(2) . .
N14 N13 N12 106.53(18) . .
N13 N14 C10 109.2(2) . .
N13 N14 Fe1 134.76(16) . .
C10 N14 Fe1 116.08(16) . .
C16 C15 C7 118.9(2) . .
C16 C15 H38 123.4(16) . .
C7 C15 H38 117.6(16) . .
C15 C16 C17 120.8(2) . .
C15 C16 H39 121.1(18) . .
C17 C16 H39 118.0(18) . .
C16 C17 C9 117.7(3) . .
C16 C17 H40 121.2(15) . .
C9 C17 H40 121.0(15) . .
N4 C18 C19 112.4(3) . .
N4 C18 H41 109.5(17) . .
C19 C18 H41 110.0(16) . .
N4 C18 H42 106.2(19) . .
C19 C18 H42 111.1(18) . .
H41 C18 H42 107(2) . .
C18 C19 C20 111.2(3) . .
C18 C19 H43 109.9(18) . .
C20 C19 H43 109.3(18) . .
C18 C19 H44 113(2) . .
C20 C19 H44 107(2) . .
H43 C19 H44 107(3) . .
O21 C20 C19 112.3(3) . .
O21 C20 H45 115(2) . .
C19 C20 H45 109(2) . .
O21 C20 H46 101.3(18) . .
C19 C20 H46 111.5(18) . .
H45 C20 H46 108(3) . .
C20 O21 H21 109.5 . .
N12 C22 C23 114.0(2) . .
N12 C22 H48 106(2) . .
C23 C22 H48 109(2) . .
N12 C22 H49 100.9(17) . .
C23 C22 H49 112.6(19) . .
H48 C22 H49 114(3) . .
C22 C23 C24 110.2(2) . .
C22 C23 H50 111(2) . .
C24 C23 H50 110(2) . .
C22 C23 H51 109(2) . .
C24 C23 H51 106(2) . .
H50 C23 H51 110(3) . .
O25 C24 C23 112.0(3) . .
O25 C24 H52 109(2) . .
C23 C24 H52 108(2) . .
O25 C24 H53 111.8(19) . .
C23 C24 H53 108.3(18) . .
H52 C24 H53 107(3) . .
C24 O25 H25 109.5 . .
F27 P26 F29 89.67(8) . .
F27 P26 F29 89.67(8) . 2_556
F29 P26 F29 179.33(16) . 2_556
F27 P26 F28 180.000(1) . .
F29 P26 F28 90.33(8) . .
F29 P26 F28 90.33(8) 2_556 .
F27 P26 F30 90.40(8) . 2_556
F29 P26 F30 89.92(9) . 2_556
F29 P26 F30 90.08(9) 2_556 2_556
F28 P26 F30 89.60(8) . 2_556
F27 P26 F30 90.40(8) . .
F29 P26 F30 90.08(9) . .
F29 P26 F30 89.92(9) 2_556 .
F28 P26 F30 89.60(8) . .
F30 P26 F30 179.20(16) 2_556 .
F36 P31 F36 80(2) 2_656 .
F36 P31 F33 140.2(12) 2_656 .
F36 P31 F33 140.2(12) . .
F36 P31 F35 48.2(12) 2_656 2_656
F36 P31 F35 127.9(12) . 2_656
F33 P31 F35 91.96(15) . 2_656
F36 P31 F35 127.9(12) 2_656 .
F36 P31 F35 48.2(12) . .
F33 P31 F35 91.96(15) . .
F35 P31 F35 176.1(3) 2_656 .
F36 P31 F34 90.4(8) 2_656 2_656
F36 P31 F34 90.3(8) . 2_656
F33 P31 F34 89.58(7) . 2_656
F35 P31 F34 90.24(11) 2_656 2_656
F35 P31 F34 89.79(11) . 2_656
F36 P31 F34 90.3(8) 2_656 .
F36 P31 F34 90.4(8) . .
F33 P31 F34 89.57(7) . .
F35 P31 F34 89.79(11) 2_656 .
F35 P31 F34 90.24(11) . .
F34 P31 F34 179.15(15) 2_656 .
F36 P31 F32 39.8(12) 2_656 .
F36 P31 F32 39.8(12) . .
F33 P31 F32 180.000(1) . .
F35 P31 F32 88.04(15) 2_656 .
F35 P31 F32 88.04(15) . .
F34 P31 F32 90.42(7) 2_656 .
F34 P31 F32 90.43(7) . .
F36 P31 F37 91.3(18) 2_656 2_656
F36 P31 F37 170.9(17) . 2_656
F33 P31 F37 48.8(13) . 2_656
F35 P31 F37 43.2(12) 2_656 2_656
F35 P31 F37 140.7(14) . 2_656
F34 P31 F37 88.1(8) 2_656 2_656
F34 P31 F37 91.3(8) . 2_656
F32 P31 F37 131.2(13) . 2_656
F36 P31 F37 170.9(17) 2_656 .
F36 P31 F37 91.4(18) . .
F33 P31 F37 48.8(13) . .
F35 P31 F37 140.7(14) 2_656 .
F35 P31 F37 43.2(12) . .
F34 P31 F37 91.3(8) 2_656 .
F34 P31 F37 88.1(8) . .
F32 P31 F37 131.2(13) . .
F37 P31 F37 98(3) 2_656 .
F36 F32 F36 125(2) . 2_656
F36 F32 P31 62.3(12) . .
F36 F32 P31 62.3(12) 2_656 .
F37 F33 F37 137(2) . 2_656
F37 F33 P31 68.5(12) . .
F37 F33 P31 68.5(12) 2_656 .
F37 F35 F36 130.8(16) . .
F37 F35 P31 70.9(12) . .
F36 F35 P31 60.0(10) . .
F32 F36 F35 150(2) . .
F32 F36 P31 77.9(14) . .
F35 F36 P31 71.8(12) . .
F35 F37 F33 128.5(19) . .
F35 F37 P31 66.0(12) . .
F33 F37 P31 62.6(10) . .

loop_
_geom_bond_atom_site_label_1
_geom_bond_atom_site_label_2
_geom_bond_distance
_geom_bond_site_symmetry_2
Fe1 N8 1.9208(19) .
Fe1 N8 1.9209(19) 2_656
Fe1 N2 1.938(2) 2_656
Fe1 N2 1.938(2) .
Fe1 N14 1.945(2) .
Fe1 N14 1.945(2) 2_656
O1S O1S 1.313(10) 5_677
N2 N3 1.311(3) .
N2 C6 1.380(3) .
N3 N4 1.350(3) .
N4 C5 1.352(3) .
N4 C18 1.457(4) .
C5 C6 1.360(4) .
C5 H36 0.98(3) .
C6 C7 1.450(4) .
C7 N8 1.356(3) .
C7 C15 1.390(3) .
N8 C9 1.346(3) .
C9 C17 1.396(3) .
C9 C10 1.463(4) .
C10 C11 1.361(4) .
C10 N14 1.380(3) .
C11 N12 1.354(3) .
C11 H37 0.90(3) .
N12 N13 1.337(3) .
N12 C22 1.475(4) .
N13 N14 1.319(3) .
C15 C16 1.384(4) .
C15 H38 0.91(2) .
C16 C17 1.388(4) .
C16 H39 0.95(3) .
C17 H40 0.90(3) .
C18 C19 1.518(4) .
C18 H41 1.06(3) .
C18 H42 0.92(3) .
C19 C20 1.517(5) .
C19 H43 0.97(3) .
C19 H44 0.90(3) .
C20 O21 1.428(4) .
C20 H45 0.94(4) .
C20 H46 1.00(3) .
O21 H21 0.8400 .
C22 C23 1.497(4) .
C22 H48 0.94(3) .
C22 H49 1.02(3) .
C23 C24 1.533(4) .
C23 H50 1.00(4) .
C23 H51 1.03(4) .
C24 O25 1.413(4) .
C24 H52 0.97(3) .
C24 H53 1.02(4) .
O25 H25 0.8400 .
P26 F27 1.595(3) .
P26 F29 1.5980(16) .
P26 F29 1.5980(16) 2_556
P26 F28 1.598(3) .
P26 F30 1.6021(18) 2_556
P26 F30 1.6021(18) .
P31 F36 1.46(2) 2_656
P31 F36 1.46(2) .
P31 F33 1.576(3) .
P31 F35 1.596(2) 2_656
P31 F35 1.596(2) .
P31 F34 1.6016(17) 2_656
P31 F34 1.6016(17) .
P31 F32 1.607(4) .
P31 F37 1.65(2) 2_656
P31 F37 1.65(2) .
F32 F36 1.05(3) .
F32 F36 1.05(3) 2_656
F33 F37 1.34(3) .
F33 F37 1.34(3) 2_656
F35 F37 1.20(3) .
F35 F36 1.25(3) .

loop_
_geom_torsion_atom_site_label_1
_geom_torsion_atom_site_label_2
_geom_torsion_atom_site_label_3
_geom_torsion_atom_site_label_4
_geom_torsion
_geom_torsion_site_symmetry_1
N8 Fe1 N2 N3 177.8(3) .
N8 Fe1 N2 N3 -1.2(3) 2_656
N2 Fe1 N2 N3 79.8(2) 2_656
N14 Fe1 N2 N3 175.5(2) .
N14 Fe1 N2 N3 -81.1(2) 2_656
N8 Fe1 N2 C6 1.98(18) .
N8 Fe1 N2 C6 -176.97(18) 2_656
N2 Fe1 N2 C6 -95.98(19) 2_656
N14 Fe1 N2 C6 -0.3(4) .
N14 Fe1 N2 C6 103.16(18) 2_656
C6 N2 N3 N4 0.4(3) .
Fe1 N2 N3 N4 -175.52(19) .
N2 N3 N4 C5 -0.5(3) .
N2 N3 N4 C18 -176.1(2) .
N3 N4 C5 C6 0.4(3) .
C18 N4 C5 C6 175.5(3) .
N4 C5 C6 N2 -0.2(3) .
N4 C5 C6 C7 179.6(3) .
N3 N2 C6 C5 -0.2(3) .
Fe1 N2 C6 C5 176.67(18) .
N3 N2 C6 C7 -180.0(2) .
Fe1 N2 C6 C7 -3.1(3) .
C5 C6 C7 N8 -177.0(3) .
N2 C6 C7 N8 2.7(3) .
C5 C6 C7 C15 2.3(5) .
N2 C6 C7 C15 -178.0(3) .
C15 C7 N8 C9 -2.2(4) .
C6 C7 N8 C9 177.2(2) .
C15 C7 N8 Fe1 179.56(19) .
C6 C7 N8 Fe1 -1.1(3) .
N2 Fe1 N8 C9 -90.2(2) 2_656
N2 Fe1 N8 C9 -178.7(2) .
N14 Fe1 N8 C9 0.55(19) .
N14 Fe1 N8 C9 90.9(2) 2_656
N2 Fe1 N8 C7 88.0(2) 2_656
N2 Fe1 N8 C7 -0.45(19) .
N14 Fe1 N8 C7 178.8(2) .
N14 Fe1 N8 C7 -90.9(2) 2_656
C7 N8 C9 C17 0.9(4) .
Fe1 N8 C9 C17 179.1(2) .
C7 N8 C9 C10 -178.9(2) .
Fe1 N8 C9 C10 -0.7(3) .
N8 C9 C10 C11 -179.8(3) .
C17 C9 C10 C11 0.4(5) .
N8 C9 C10 N14 0.5(3) .
C17 C9 C10 N14 -179.3(3) .
N14 C10 C11 N12 0.3(3) .
C9 C10 C11 N12 -179.4(3) .
C10 C11 N12 N13 -0.2(3) .
C10 C11 N12 C22 -176.1(3) .
C11 N12 N13 N14 0.0(3) .
C22 N12 N13 N14 176.6(2) .
N12 N13 N14 C10 0.2(3) .
N12 N13 N14 Fe1 179.71(19) .
C11 C10 N14 N13 -0.3(3) .
C9 C10 N14 N13 179.5(2) .
C11 C10 N14 Fe1 -179.93(18) .
C9 C10 N14 Fe1 -0.1(3) .
N8 Fe1 N14 N13 -179.6(3) .
N8 Fe1 N14 N13 -0.7(3) 2_656
N2 Fe1 N14 N13 -82.1(2) 2_656
N2 Fe1 N14 N13 -177.4(2) .
N14 Fe1 N14 N13 79.2(2) 2_656
N8 Fe1 N14 C10 -0.19(18) .
N8 Fe1 N14 C10 178.73(18) 2_656
N2 Fe1 N14 C10 97.37(18) 2_656
N2 Fe1 N14 C10 2.1(4) .
N14 Fe1 N14 C10 -101.32(19) 2_656
N8 C7 C15 C16 1.7(4) .
C6 C7 C15 C16 -177.5(3) .
C7 C15 C16 C17 0.0(4) .
C15 C16 C17 C9 -1.3(4) .
N8 C9 C17 C16 0.9(4) .
C10 C9 C17 C16 -179.4(3) .
N3 N4 C18 C19 -53.7(4) .
C5 N4 C18 C19 131.6(3) .
N4 C18 C19 C20 171.7(3) .
C18 C19 C20 O21 -58.5(4) .
N13 N12 C22 C23 163.1(3) .
C11 N12 C22 C23 -21.1(5) .
N12 C22 C23 C24 -172.2(3) .
C22 C23 C24 O25 -58.6(4) .
